data_2002359
loop_
_publ_author_name
'Wichmann, R'
'Mueller-Buschbaum, Hk'

_publ_section_title
;
Eine neue Kristallstruktur des Nickel-oxoniobats: II-Ni4 Nb2 O9
;
_journal_name_full
;
Zeitschrift fuer Anorganische und Allgemeine Chemie
;
_journal_page_first 203
_journal_page_last 210
_journal_paper_doi 10.1002/zaac.19865390821
_journal_volume 539
_journal_year 1986
_chemical_formula_structural 'Ni4 Nb2 O9'
_chemical_formula_sum 'Nb2 Ni4 O9'
_chemical_name_systematic 'Tetranickel diniobate - II'
_space_group_IT_number 60
_symmetry_cell_setting orthorhombic
_symmetry_Int_Tables_number 60
_symmetry_space_group_name_Hall '-P 2n 2c'
_symmetry_space_group_name_H-M 'P c a n'
_cell_angle_alpha 90
_cell_angle_beta 90
_cell_angle_gamma 90
_cell_formula_units_Z 4
_cell_length_a 5.0545(28)
_cell_length_b 8.7688(19)
_cell_length_c 14.3041(34)
_cell_volume 634.0
_refine_ls_R_factor_all 0.077
_cod_database_code 2002359

loop_
_symmetry_equiv_pos_as_xyz
x,y,z
1/2-x,1/2-y,1/2+z
1/2-x,1/2+y,-z
x,-y,1/2-z
-x,-y,-z
1/2+x,1/2+y,1/2-z
1/2+x,1/2-y,z
-x,y,1/2+z

loop_
_atom_site_label
_atom_site_type_symbol
_atom_site_symmetry_multiplicity
_atom_site_Wyckoff_symbol
_atom_site_fract_x
_atom_site_fract_y
_atom_site_fract_z
_atom_site_occupancy
_atom_site_attached_hydrogens
_atom_site_calc_flag
Nb1 Nb5+ 8 d 0.0018(14) 0.0292(2) 0.1447(1) 1. 0 d
Ni1 Ni2+ 8 d 0.0013(18) 0.3363(2) 0.3123(1) 1. 0 d
Ni2 Ni2+ 8 d 0.9797(26) 0.3261(17) 0.4987(1) 1. 0 d
O1 O2- 4 c 0.296(10) 0. 0.25 1. 0 d
O2 O2- 8 d 0.169(3) 0.167(2) 0.074(1) 1. 0 d
O3 O2- 8 d 0.171(3) 0.164(2) 0.405(1) 1. 0 d
O4 O2- 8 d 0.125(9) 0.152(8) 0.749(1) 1. 0 d
O5 O2- 8 d 0.169(8) 0.507(2) 0.083(5) 1. 0 d

loop_
_atom_type_symbol
_atom_type_oxidation_number
Nb5+ 5.000
Ni2+ 2.000
O2- -2.000
